data_7227985
loop_
_publ_author_name
'Hummel, Michael'
'Markiewicz, Marta'
'Stolte, Stefan'
'Noisternig, Michael Franz'
'Braun, Doris Elfriede'
'Gelbrich, Thomas'
'Griesser, Ulrich J.'
'Partl, Gabriel Julian'
'Naier, Benjamin Florian'
'Wurst, Klaus'
'Kr\"uger, Biljana'
'Kopacka, Holger'
'Laus, Gerhard'
'Huppertz, Hubert'
'Schottenberger, Herwig'

_publ_section_title
;
 Phase-out-compliant fluorosurfactants: Unique methimazolium derivatives
 including room temperature ionic liquids
;
_journal_name_full 'Green Chem.'
_journal_paper_doi 10.1039/C7GC00571G
_journal_year 2017
_chemical_formula_moiety 'C12 H10 F13 N2 S, I'
_chemical_formula_sum 'C12 H10 F13 I N2 S'
_chemical_formula_weight 588.18
_chemical_name_systematic
;
 ?
;
_space_group_IT_number 2
_symmetry_cell_setting triclinic
_symmetry_space_group_name_Hall '-P 1'
_symmetry_space_group_name_H-M 'P -1'
_atom_sites_solution_hydrogens geom
_atom_sites_solution_primary direct
_atom_sites_solution_secondary difmap
_audit_conform_dict_location ftp://ftp.iucr.org/pub/cif_core.dic
_audit_conform_dict_name cif_core.dic
_audit_conform_dict_version 2.4
_audit_creation_date 2014-11-27T15:44:02-00:00
_audit_creation_method 'WinGX routine CIF_UPDATE'
_audit_update_record
;
2015-08-03 deposited with the CCDC.
2017-04-03 downloaded from the CCDC.
;
_cell_angle_alpha 85.570(5)
_cell_angle_beta 81.795(4)
_cell_angle_gamma 86.766(5)
_cell_formula_units_Z 2
_cell_length_a 6.4269(3)
_cell_length_b 8.9443(5)
_cell_length_c 16.3677(9)
_cell_measurement_reflns_used 3070
_cell_measurement_temperature 173(2)
_cell_measurement_theta_max 26.915
_cell_measurement_theta_min 3.202
_cell_volume 927.49(9)
_computing_cell_refinement
;
        CrysAlisPro, Agilent Technologies,
        Version 1.171.37.31 (release 14-01-2014 CrysAlis171 .NET)
        (compiled Jan 14 2014,18:38:05)
;
_computing_data_collection
;
        CrysAlisPro, Agilent Technologies,
        Version 1.171.37.31 (release 14-01-2014 CrysAlis171 .NET)
        (compiled Jan 14 2014,18:38:05)
;
_computing_data_reduction
;
        CrysAlisPro, Agilent Technologies,
        Version 1.171.37.31 (release 14-01-2014 CrysAlis171 .NET)
        (compiled Jan 14 2014,18:38:05)
;
_computing_structure_refinement 'SHELXL-97 (Sheldrick, 1997)'
_computing_structure_solution 'SIR2002 (Burla et al., 2003)'
_diffrn_ambient_temperature 173(2)
_diffrn_detector 'CCD plate'
_diffrn_detector_area_resol_mean 10.3575
_diffrn_measured_fraction_theta_full 0.988
_diffrn_measured_fraction_theta_max 0.988
_diffrn_measurement_device 'four-circle diffractometer'
_diffrn_measurement_device_type 'Xcalibur, Ruby, Gemini ultra'
_diffrn_measurement_method '\w scans'
_diffrn_orient_matrix_UB_11 0.0029913
_diffrn_orient_matrix_UB_12 -0.0698552
_diffrn_orient_matrix_UB_13 -0.0180082
_diffrn_orient_matrix_UB_21 0.0359514
_diffrn_orient_matrix_UB_22 -0.0367129
_diffrn_orient_matrix_UB_23 0.0357063
_diffrn_orient_matrix_UB_31 -0.105633
_diffrn_orient_matrix_UB_32 -0.010603
_diffrn_orient_matrix_UB_33 0.0180891
_diffrn_radiation_monochromator graphite
_diffrn_radiation_probe x-ray
_diffrn_radiation_type MoK\a
_diffrn_radiation_wavelength 0.71073
_diffrn_reflns_av_R_equivalents 0.0269
_diffrn_reflns_av_unetI/netI 0.0487
_diffrn_reflns_limit_h_max 7
_diffrn_reflns_limit_h_min -6
_diffrn_reflns_limit_k_max 9
_diffrn_reflns_limit_k_min -10
_diffrn_reflns_limit_l_max 19
_diffrn_reflns_limit_l_min -19
_diffrn_reflns_number 5693
_diffrn_reflns_theta_full 25.35
_diffrn_reflns_theta_max 25.35
_diffrn_reflns_theta_min 3.21
_diffrn_source 'Enhance (Mo) X-ray Source'
_exptl_absorpt_coefficient_mu 1.966
_exptl_absorpt_correction_T_max 1
_exptl_absorpt_correction_T_min 0.9586
_exptl_absorpt_correction_type multi-scan
_exptl_absorpt_process_details
;
        CrysAlisPro, Agilent Technologies,
        Version 1.171.37.31 (release 14-01-2014 CrysAlis171 .NET)
        (compiled Jan 14 2014,18:38:05)
        Empirical absorption correction using spherical harmonics,
 implemented in SCALE3 ABSPACK scaling algorithm.
;
_exptl_crystal_colour colourless
_exptl_crystal_density_diffrn 2.106
_exptl_crystal_density_method 'not measured'
_exptl_crystal_description fragment
_exptl_crystal_F_000 564
_exptl_crystal_size_max 0.2
_exptl_crystal_size_mid 0.12
_exptl_crystal_size_min 0.11
_refine_diff_density_max 0.404
_refine_diff_density_min -0.467
_refine_diff_density_rms 0.091
_refine_ls_extinction_method none
_refine_ls_goodness_of_fit_ref 1.02
_refine_ls_hydrogen_treatment mixed
_refine_ls_matrix_type full
_refine_ls_number_parameters 266
_refine_ls_number_reflns 3363
_refine_ls_number_restraints 1
_refine_ls_restrained_S_all 1.019
_refine_ls_R_factor_all 0.0359
_refine_ls_R_factor_gt 0.0286
_refine_ls_shift/su_max 0.001
_refine_ls_shift/su_mean 0
_refine_ls_structure_factor_coef Fsqd
_refine_ls_weighting_details 'calc w=1/[\s^2^(Fo^2^)+(0.0175P)^2^+0.0000P] where P=(Fo^2^+2Fc^2^)/3'
_refine_ls_weighting_scheme calc
_refine_ls_wR_factor_gt 0.0522
_refine_ls_wR_factor_ref 0.056
_reflns_number_gt 2961
_reflns_number_total 3363
_reflns_threshold_expression >2sigma(I)
_cod_data_source_file c7gc00571g2.cif
_cod_data_source_block gb075_1
_cod_original_cell_volume 927.49(8)
_cod_database_code 7227985
_audit_contact_author 'V. Kahlenberg'

loop_
_symmetry_equiv_pos_as_xyz
'x, y, z'
'-x, -y, -z'

loop_
_atom_site_label
_atom_site_type_symbol
_atom_site_fract_x
_atom_site_fract_y
_atom_site_fract_z
_atom_site_U_iso_or_equiv
_atom_site_adp_type
_atom_site_occupancy
_atom_site_symmetry_multiplicity
_atom_site_calc_flag
_atom_site_refinement_flags
I I 0.65063(3) 0.74427(2) 0.597921(13) 0.02576(8) Uani 1 1 d .
S S 0.24377(13) 0.41099(13) 0.64232(6) 0.0468(3) Uani 1 1 d .
F7 F 0.2900(3) 0.6271(2) 1.09886(12) 0.0421(5) Uani 1 1 d .
F5 F -0.0110(3) 0.7525(2) 1.01270(12) 0.0375(5) Uani 1 1 d .
F3 F 0.2705(4) 0.5268(2) 0.95394(12) 0.0492(6) Uani 1 1 d .
F4 F 0.4687(3) 0.6956(3) 0.88636(12) 0.0492(7) Uani 1 1 d .
F6 F 0.2041(3) 0.9162(2) 0.94947(11) 0.0363(5) Uani 1 1 d .
F8 F 0.5195(3) 0.7777(3) 1.03212(11) 0.0398(6) Uani 1 1 d .
F11 F 0.3344(3) 0.7359(3) 1.24292(12) 0.0470(6) Uani 1 1 d .
F9 F 0.0448(3) 0.8666(3) 1.15420(12) 0.0435(6) Uani 1 1 d .
F1 F -0.0553(3) 0.6365(3) 0.87284(13) 0.0520(7) Uani 1 1 d .
F2 F 0.1417(4) 0.8046(2) 0.80615(12) 0.0543(7) Uani 1 1 d .
N1 N 0.0317(4) 0.1751(3) 0.60535(16) 0.0249(6) Uani 1 1 d .
F13 F 0.3060(4) 0.9738(3) 1.24791(12) 0.0540(7) Uani 1 1 d .
F10 F 0.2754(4) 1.0182(2) 1.08879(12) 0.0477(6) Uani 1 1 d .
F12 F 0.5742(3) 0.8709(3) 1.17655(13) 0.0603(8) Uani 1 1 d .
C7 C 0.1458(5) 0.6643(4) 0.8429(2) 0.0250(8) Uani 1 1 d .
C1 C 0.0411(5) 0.3221(4) 0.60963(18) 0.0218(7) Uani 1 1 d .
C8 C 0.2701(5) 0.6663(4) 0.91713(19) 0.0241(8) Uani 1 1 d .
C9 C 0.1919(5) 0.7763(4) 0.98402(19) 0.0222(7) Uani 1 1 d .
C6 C 0.2378(5) 0.5529(4) 0.7823(2) 0.0283(8) Uani 1 1 d .
H6A H 0.254 0.4534 0.8123 0.034 Uiso 1 1 calc R
H6B H 0.3796 0.5835 0.757 0.034 Uiso 1 1 calc R
C10 C 0.3148(5) 0.7634(4) 1.05949(19) 0.0235(7) Uani 1 1 d .
N2 N -0.1235(4) 0.3885(3) 0.57703(16) 0.0234(6) Uani 1 1 d D
H2 H -0.161(5) 0.484(2) 0.579(2) 0.028 Uiso 1 1 d D
C3 C -0.1391(5) 0.1487(4) 0.5682(2) 0.0313(8) Uani 1 1 d .
H3 H -0.1805 0.0531 0.5567 0.038 Uiso 1 1 calc R
C2 C -0.2373(5) 0.2800(4) 0.5511(2) 0.0289(8) Uani 1 1 d .
H2A H -0.3617 0.2957 0.5259 0.035 Uiso 1 1 calc R
C11 C 0.2483(5) 0.8795(4) 1.1243(2) 0.0281(8) Uani 1 1 d .
C027 C 0.1854(6) 0.0593(5) 0.6313(2) 0.0463(11) Uani 1 1 d .
H02A H 0.3091 0.0556 0.5887 0.069 Uiso 1 1 calc R
H02B H 0.1213 -0.0385 0.6387 0.069 Uiso 1 1 calc R
H02C H 0.2281 0.0838 0.6836 0.069 Uiso 1 1 calc R
C12 C 0.3691(5) 0.8654(5) 1.1995(2) 0.0334(9) Uani 1 1 d .
C5 C 0.1047(5) 0.5392(5) 0.7145(2) 0.0383(10) Uani 1 1 d .
H5A H 0.0809 0.6387 0.6856 0.046 Uiso 1 1 calc R
H5B H -0.0337 0.5001 0.7383 0.046 Uiso 1 1 calc R

loop_
_atom_site_aniso_label
_atom_site_aniso_U_11
_atom_site_aniso_U_22
_atom_site_aniso_U_33
_atom_site_aniso_U_23
_atom_site_aniso_U_13
_atom_site_aniso_U_12
I 0.02812(13) 0.01861(14) 0.03107(13) -0.00388(9) -0.00552(9) 0.00092(9)
S 0.0256(5) 0.0635(8) 0.0569(6) -0.0426(6) -0.0037(5) -0.0030(5)
F7 0.0752(15) 0.0214(13) 0.0302(11) 0.0039(10) -0.0136(11) 0.0018(11)
F5 0.0219(9) 0.0560(16) 0.0363(11) -0.0188(11) -0.0013(9) -0.0026(9)
F3 0.0914(17) 0.0218(13) 0.0361(12) -0.0059(10) -0.0205(12) 0.0169(12)
F4 0.0230(10) 0.085(2) 0.0427(12) -0.0353(13) 0.0013(10) -0.0054(11)
F6 0.0613(13) 0.0206(12) 0.0301(11) 0.0001(9) -0.0194(10) 0.0019(10)
F8 0.0210(9) 0.0662(17) 0.0331(11) -0.0117(11) -0.0038(9) 0.0022(10)
F11 0.0679(14) 0.0474(16) 0.0265(11) 0.0068(11) -0.0139(11) -0.0037(12)
F9 0.0296(11) 0.0649(17) 0.0374(12) -0.0213(11) -0.0043(10) 0.0084(10)
F1 0.0243(10) 0.087(2) 0.0486(13) -0.0387(13) 0.0007(10) -0.0093(11)
F2 0.1112(19) 0.0221(13) 0.0355(12) -0.0035(10) -0.0340(13) 0.0086(13)
N1 0.0319(15) 0.0173(17) 0.0246(14) -0.0042(12) -0.0014(13) 0.0044(12)
F13 0.0854(17) 0.0486(17) 0.0324(12) -0.0187(12) -0.0154(12) -0.0005(13)
F10 0.0902(17) 0.0219(13) 0.0345(12) -0.0032(10) -0.0207(12) -0.0005(11)
F12 0.0375(12) 0.114(2) 0.0333(12) -0.0082(14) -0.0091(11) -0.0230(13)
C7 0.0277(17) 0.021(2) 0.0267(18) -0.0036(15) -0.0057(15) -0.0026(15)
C1 0.0226(16) 0.025(2) 0.0180(16) -0.0057(14) -0.0029(14) 0.0012(14)
C8 0.0234(16) 0.023(2) 0.0263(18) -0.0052(15) -0.0041(15) 0.0026(14)
C9 0.0240(16) 0.0168(19) 0.0252(17) 0.0000(15) -0.0028(14) -0.0004(14)
C6 0.0320(18) 0.026(2) 0.0280(18) -0.0096(16) -0.0069(16) 0.0033(15)
C10 0.0238(16) 0.022(2) 0.0245(17) -0.0021(15) -0.0037(15) 0.0006(14)
N2 0.0257(14) 0.0184(17) 0.0253(14) -0.0019(13) -0.0018(12) 0.0032(13)
C3 0.0311(18) 0.030(2) 0.0335(19) -0.0122(17) 0.0016(16) -0.0117(17)
C2 0.0225(16) 0.041(3) 0.0247(18) -0.0093(17) -0.0032(15) -0.0018(16)
C11 0.0291(18) 0.027(2) 0.0287(18) 0.0002(16) -0.0057(16) -0.0021(15)
C027 0.057(2) 0.032(3) 0.046(2) 0.002(2) -0.003(2) 0.021(2)
C12 0.037(2) 0.040(3) 0.0247(19) -0.0015(18) -0.0058(17) -0.0059(18)
C5 0.036(2) 0.041(3) 0.041(2) -0.0248(19) -0.0129(18) 0.0085(18)

loop_
_atom_type_symbol
_atom_type_description
_atom_type_scat_dispersion_real
_atom_type_scat_dispersion_imag
_atom_type_scat_source
C C 0.0033 0.0016 'International Tables Vol C Tables 4.2.6.8 and 6.1.1.4'
H H 0 0 'International Tables Vol C Tables 4.2.6.8 and 6.1.1.4'
N N 0.0061 0.0033 'International Tables Vol C Tables 4.2.6.8 and 6.1.1.4'
F F 0.0171 0.0103 'International Tables Vol C Tables 4.2.6.8 and 6.1.1.4'
S S 0.1246 0.1234 'International Tables Vol C Tables 4.2.6.8 and 6.1.1.4'
I I -0.4742 1.8119 'International Tables Vol C Tables 4.2.6.8 and 6.1.1.4'

loop_
_geom_angle_atom_site_label_1
_geom_angle_atom_site_label_2
_geom_angle_atom_site_label_3
_geom_angle
C1 S C5 102.76(15)
C1 N1 C3 108.7(3)
C1 N1 C027 126.1(3)
C3 N1 C027 125.1(3)
F1 C7 F2 105.8(3)
F1 C7 C6 111.3(3)
F2 C7 C6 110.9(3)
F1 C7 C8 108.1(3)
F2 C7 C8 107.5(3)
C6 C7 C8 112.9(3)
N1 C1 N2 107.6(2)
N1 C1 S 125.6(2)
N2 C1 S 126.6(3)
F4 C8 F3 107.7(2)
F4 C8 C9 108.5(3)
F3 C8 C9 107.9(3)
F4 C8 C7 107.3(3)
F3 C8 C7 107.0(3)
C9 C8 C7 118.1(2)
F6 C9 F5 108.2(2)
F6 C9 C8 108.6(3)
F5 C9 C8 109.0(2)
F6 C9 C10 108.3(2)
F5 C9 C10 107.5(3)
C8 C9 C10 115.0(2)
C7 C6 C5 113.0(3)
C7 C6 H6A 109
C5 C6 H6A 109
C7 C6 H6B 109
C5 C6 H6B 109
H6A C6 H6B 107.8
F8 C10 F7 108.4(2)
F8 C10 C11 107.8(3)
F7 C10 C11 107.0(3)
F8 C10 C9 108.7(3)
F7 C10 C9 109.0(3)
C11 C10 C9 115.7(3)
C1 N2 C2 108.9(3)
C1 N2 H2 124.6(19)
C2 N2 H2 126(2)
C2 C3 N1 108.2(3)
C2 C3 H3 125.9
N1 C3 H3 125.9
C3 C2 N2 106.6(3)
C3 C2 H2A 126.7
N2 C2 H2A 126.7
F9 C11 F10 108.8(3)
F9 C11 C12 106.6(3)
F10 C11 C12 106.7(3)
F9 C11 C10 109.4(3)
F10 C11 C10 109.6(3)
C12 C11 C10 115.5(3)
N1 C027 H02A 109.5
N1 C027 H02B 109.5
H02A C027 H02B 109.5
N1 C027 H02C 109.5
H02A C027 H02C 109.5
H02B C027 H02C 109.5
F13 C12 F12 109.2(3)
F13 C12 F11 108.1(3)
F12 C12 F11 107.4(3)
F13 C12 C11 109.8(3)
F12 C12 C11 111.5(3)
F11 C12 C11 110.7(3)
C6 C5 S 108.0(2)
C6 C5 H5A 110.1
S C5 H5A 110.1
C6 C5 H5B 110.1
S C5 H5B 110.1
H5A C5 H5B 108.4

loop_
_geom_bond_atom_site_label_1
_geom_bond_atom_site_label_2
_geom_bond_distance
S C1 1.731(3)
S C5 1.817(3)
F7 C10 1.341(4)
F5 C9 1.344(4)
F3 C8 1.343(4)
F4 C8 1.337(4)
F6 C9 1.335(4)
F8 C10 1.338(3)
F11 C12 1.325(4)
F9 C11 1.337(4)
F1 C7 1.344(4)
F2 C7 1.350(4)
N1 C1 1.327(4)
N1 C3 1.368(4)
N1 C027 1.471(4)
F13 C12 1.310(4)
F10 C11 1.339(4)
F12 C12 1.320(4)
C7 C6 1.498(4)
C7 C8 1.547(4)
C1 N2 1.341(4)
C8 C9 1.540(4)
C9 C10 1.552(4)
C6 C5 1.511(4)
C6 H6A 0.99
C6 H6B 0.99
C10 C11 1.542(4)
N2 C2 1.374(4)
N2 H2 0.877(18)
C3 C2 1.332(5)
C3 H3 0.95
C2 H2A 0.95
C11 C12 1.540(4)
C027 H02A 0.98
C027 H02B 0.98
C027 H02C 0.98
C5 H5A 0.99
C5 H5B 0.99

loop_
_geom_hbond_atom_site_label_D
_geom_hbond_atom_site_label_H
_geom_hbond_atom_site_label_A
_geom_hbond_distance_DH
_geom_hbond_distance_HA
_geom_hbond_distance_DA
_geom_hbond_angle_DHA
_geom_hbond_site_symmetry_A
N2 H2 I 0.877(18) 2.582(19) 3.443(3) 167(3) 1_455

loop_
_geom_torsion_atom_site_label_1
_geom_torsion_atom_site_label_2
_geom_torsion_atom_site_label_3
_geom_torsion_atom_site_label_4
_geom_torsion
C3 N1 C1 N2 1.1(4)
C027 N1 C1 N2 177.6(3)
C3 N1 C1 S -173.3(2)
C027 N1 C1 S 3.2(5)
C5 S C1 N1 -132.4(3)
C5 S C1 N2 54.3(3)
F1 C7 C8 F4 -179.3(3)
F2 C7 C8 F4 -65.5(3)
C6 C7 C8 F4 57.1(4)
F1 C7 C8 F3 65.3(3)
F2 C7 C8 F3 179.1(3)
C6 C7 C8 F3 -58.3(4)
F1 C7 C8 C9 -56.5(4)
F2 C7 C8 C9 57.3(4)
C6 C7 C8 C9 179.9(3)
F4 C8 C9 F6 59.4(3)
F3 C8 C9 F6 175.8(2)
C7 C8 C9 F6 -62.8(4)
F4 C8 C9 F5 177.1(2)
F3 C8 C9 F5 -66.4(3)
C7 C8 C9 F5 54.9(4)
F4 C8 C9 C10 -62.1(4)
F3 C8 C9 C10 54.3(4)
C7 C8 C9 C10 175.7(3)
F1 C7 C6 C5 52.3(4)
F2 C7 C6 C5 -65.2(4)
C8 C7 C6 C5 174.1(3)
F6 C9 C10 F8 -66.9(3)
F5 C9 C10 F8 176.4(2)
C8 C9 C10 F8 54.8(4)
F6 C9 C10 F7 175.1(2)
F5 C9 C10 F7 58.4(3)
C8 C9 C10 F7 -63.2(4)
F6 C9 C10 C11 54.5(4)
F5 C9 C10 C11 -62.3(4)
C8 C9 C10 C11 176.1(3)
N1 C1 N2 C2 -0.5(4)
S C1 N2 C2 173.8(2)
C1 N1 C3 C2 -1.2(4)
C027 N1 C3 C2 -177.8(3)
N1 C3 C2 N2 0.8(4)
C1 N2 C2 C3 -0.2(4)
F8 C10 C11 F9 -178.9(3)
F7 C10 C11 F9 -62.5(3)
C9 C10 C11 F9 59.2(4)
F8 C10 C11 F10 61.9(3)
F7 C10 C11 F10 178.3(2)
C9 C10 C11 F10 -60.0(4)
F8 C10 C11 C12 -58.7(4)
F7 C10 C11 C12 57.7(4)
C9 C10 C11 C12 179.5(3)
F9 C11 C12 F13 -61.2(4)
F10 C11 C12 F13 54.9(4)
C10 C11 C12 F13 177.0(3)
F9 C11 C12 F12 177.6(3)
F10 C11 C12 F12 -66.4(4)
C10 C11 C12 F12 55.8(4)
F9 C11 C12 F11 58.1(4)
F10 C11 C12 F11 174.2(3)
C10 C11 C12 F11 -63.7(4)
C7 C6 C5 S 176.1(3)
C1 S C5 C6 146.4(3)
